data_2229252
loop_
_publ_author_name
'Betz, Richard'
'Gerber, Thomas'
'Schalekamp, Henk'

_publ_section_title
;
 2-[(4-Methylphenyl)sulfanyl]aniline
;
_journal_coeditor_code TK2711
_journal_issue 2
_journal_name_full 'Acta Crystallographica Section E'
_journal_page_first o489
_journal_paper_doi 10.1107/S1600536811002820
_journal_volume 67
_journal_year 2011
_chemical_formula_iupac 'C13 H13 N S'
_chemical_formula_moiety 'C13 H13 N S'
_chemical_formula_sum 'C13 H13 N S'
_chemical_formula_weight 215.30
_chemical_name_systematic
;
2-[(4-Methylphenyl)sulfanyl]aniline
;
_space_group_IT_number 86
_symmetry_cell_setting tetragonal
_symmetry_space_group_name_Hall '-P 4bc'
_symmetry_space_group_name_H-M 'P 42/n :2'
_atom_sites_solution_hydrogens geom
_atom_sites_solution_primary direct
_atom_sites_solution_secondary difmap
_audit_creation_method SHELXL-97
_cell_angle_alpha 90.00
_cell_angle_beta 90.00
_cell_angle_gamma 90.00
_cell_formula_units_Z 8
_cell_length_a 17.8881(7)
_cell_length_b 17.8881(7)
_cell_length_c 7.2129(3)
_cell_measurement_reflns_used 5143
_cell_measurement_temperature 200(2)
_cell_measurement_theta_max 28.18
_cell_measurement_theta_min 3.05
_cell_volume 2308.01(16)
_computing_cell_refinement 'SAINT (Bruker, 2010)'
_computing_data_collection 'APEX2 (Bruker, 2010)'
_computing_data_reduction 'SAINT (Bruker, 2010)'
_computing_molecular_graphics 'ORTEP-3 (Farrugia, 1997) and Mercury (Macrae <i>et al.</i>, 2006)'
_computing_publication_material 'SHELXL97 (Sheldrick, 2008) and PLATON (Spek, 2009)'
_computing_structure_refinement 'SHELXL97 (Sheldrick, 2008)'
_computing_structure_solution 'SHELXS97 (Sheldrick, 2008)'
_diffrn_ambient_temperature 200(2)
_diffrn_measured_fraction_theta_full 0.984
_diffrn_measured_fraction_theta_max 0.984
_diffrn_measurement_device_type 'Bruker APEXII CCD'
_diffrn_measurement_method '\f and \w'
_diffrn_radiation_monochromator graphite
_diffrn_radiation_source 'fine-focus sealed tube'
_diffrn_radiation_type MoK\a
_diffrn_radiation_wavelength 0.71073
_diffrn_reflns_av_R_equivalents 0.0546
_diffrn_reflns_av_sigmaI/netI 0.0458
_diffrn_reflns_limit_h_max 23
_diffrn_reflns_limit_h_min -20
_diffrn_reflns_limit_k_max 23
_diffrn_reflns_limit_k_min -18
_diffrn_reflns_limit_l_max 9
_diffrn_reflns_limit_l_min -7
_diffrn_reflns_number 10035
_diffrn_reflns_theta_full 28.00
_diffrn_reflns_theta_max 28.00
_diffrn_reflns_theta_min 3.05
_exptl_absorpt_coefficient_mu 0.246
_exptl_absorpt_correction_type none
_exptl_crystal_colour colourless
_exptl_crystal_density_diffrn 1.239
_exptl_crystal_density_method 'not measured'
_exptl_crystal_description block
_exptl_crystal_F_000 912
_exptl_crystal_size_max 0.554
_exptl_crystal_size_mid 0.392
_exptl_crystal_size_min 0.264
_refine_diff_density_max 0.324
_refine_diff_density_min -0.348
_refine_ls_extinction_method none
_refine_ls_goodness_of_fit_ref 1.195
_refine_ls_hydrogen_treatment mixed
_refine_ls_matrix_type full
_refine_ls_number_parameters 142
_refine_ls_number_reflns 2748
_refine_ls_number_restraints 0
_refine_ls_restrained_S_all 1.195
_refine_ls_R_factor_all 0.0962
_refine_ls_R_factor_gt 0.0751
_refine_ls_shift/su_max 0.000
_refine_ls_shift/su_mean 0.000
_refine_ls_structure_factor_coef Fsqd
_refine_ls_weighting_details 'calc w=1/[\s^2^(Fo^2^)+(0.0310P)^2^+3.0953P] where P=(Fo^2^+2Fc^2^)/3'
_refine_ls_weighting_scheme calc
_refine_ls_wR_factor_gt 0.1404
_refine_ls_wR_factor_ref 0.1472
_reflns_number_gt 2216
_reflns_number_total 2748
_reflns_threshold_expression I>2\s(I)
_cod_data_source_file tk2711.cif
_cod_data_source_block I
_cod_original_cell_volume 2308.0(2)
_cod_original_sg_symbol_H-M 'P 42/n'
_cod_database_code 2229252
_cod_database_fobs_code 2229252

loop_
_symmetry_equiv_pos_as_xyz
'x, y, z'
'-x+1/2, -y+1/2, z'
'-y, x+1/2, z+1/2'
'y+1/2, -x, z+1/2'
'-x, -y, -z'
'x-1/2, y-1/2, -z'
'y, -x-1/2, -z-1/2'
'-y-1/2, x, -z-1/2'

loop_
_atom_site_type_symbol
_atom_site_label
_atom_site_fract_x
_atom_site_fract_y
_atom_site_fract_z
_atom_site_U_iso_or_equiv
_atom_site_adp_type
_atom_site_calc_flag
_atom_site_refinement_flags
_atom_site_occupancy
_atom_site_disorder_assembly
_atom_site_disorder_group
S S1 0.01389(4) 0.40662(4) 0.20839(10) 0.0345(2) Uani d . 1 . .
N N1 0.13486(13) 0.28819(14) 0.2293(3) 0.0299(5) Uani d . 1 . .
H H71 0.1533(19) 0.2420(19) 0.252(4) 0.045 Uiso d . 1 . .
H H72 0.1093(19) 0.3055(19) 0.312(5) 0.045 Uiso d . 1 . .
C C1 0.10172(14) 0.29629(14) 0.0560(3) 0.0227(5) Uani d . 1 . .
C C2 0.04739(14) 0.35093(14) 0.0231(3) 0.0258(5) Uani d . 1 . .
C C3 0.01567(16) 0.35781(16) -0.1524(4) 0.0342(6) Uani d . 1 . .
H H3 -0.0216 0.3947 -0.1737 0.041 Uiso calc R 1 . .
C C4 0.03771(17) 0.31167(17) -0.2956(4) 0.0379(7) Uani d . 1 . .
H H4 0.0154 0.3163 -0.4146 0.045 Uiso calc R 1 . .
C C5 0.09245(17) 0.25864(16) -0.2644(4) 0.0338(6) Uani d . 1 . .
H H5 0.1079 0.2268 -0.3627 0.041 Uiso calc R 1 . .
C C6 0.12488(15) 0.25144(14) -0.0917(4) 0.0282(6) Uani d . 1 . .
H H6 0.1634 0.2156 -0.0731 0.034 Uiso calc R 1 . .
C C7 0.08960(15) 0.46865(15) 0.2526(4) 0.0301(6) Uani d . 1 . .
C C8 0.10088(18) 0.49272(16) 0.4335(4) 0.0373(7) Uani d . 1 . .
H H8 0.0718 0.4723 0.5315 0.045 Uiso calc R 1 . .
C C9 0.15445(19) 0.54640(18) 0.4708(5) 0.0461(8) Uani d . 1 . .
H H9 0.1613 0.5628 0.5949 0.055 Uiso calc R 1 . .
C C10 0.19821(19) 0.57669(17) 0.3324(5) 0.0485(9) Uani d . 1 . .
C C11 0.18758(19) 0.55109(18) 0.1530(5) 0.0489(8) Uani d . 1 . .
H H11 0.2179 0.5703 0.0560 0.059 Uiso calc R 1 . .
C C12 0.13358(17) 0.49803(17) 0.1122(4) 0.0395(7) Uani d . 1 . .
H H12 0.1267 0.4818 -0.0120 0.047 Uiso calc R 1 . .
C C13 0.2567(2) 0.6356(2) 0.3744(7) 0.0757(13) Uani d . 1 . .
H H13A 0.2811 0.6510 0.2590 0.114 Uiso calc R 1 . .
H H13B 0.2941 0.6149 0.4593 0.114 Uiso calc R 1 . .
H H13C 0.2327 0.6790 0.4322 0.114 Uiso calc R 1 . .

loop_
_atom_site_aniso_label
_atom_site_aniso_U_11
_atom_site_aniso_U_22
_atom_site_aniso_U_33
_atom_site_aniso_U_12
_atom_site_aniso_U_13
_atom_site_aniso_U_23
S1 0.0299(4) 0.0405(4) 0.0331(3) 0.0092(3) 0.0032(3) -0.0088(3)
N1 0.0299(12) 0.0312(13) 0.0286(11) 0.0066(10) -0.0038(10) -0.0012(10)
C1 0.0211(12) 0.0207(12) 0.0263(11) -0.0032(10) 0.0006(10) 0.0011(10)
C2 0.0253(13) 0.0272(13) 0.0250(11) 0.0017(11) 0.0019(10) -0.0025(10)
C3 0.0386(16) 0.0352(16) 0.0287(12) 0.0081(13) -0.0034(12) 0.0034(12)
C4 0.0466(18) 0.0436(17) 0.0234(12) -0.0021(14) -0.0029(13) -0.0006(12)
C5 0.0409(16) 0.0325(15) 0.0281(12) -0.0056(13) 0.0065(12) -0.0050(11)
C6 0.0270(14) 0.0227(13) 0.0349(13) 0.0008(11) 0.0062(11) -0.0016(11)
C7 0.0281(14) 0.0263(13) 0.0361(14) 0.0114(11) -0.0007(11) -0.0040(11)
C8 0.0436(18) 0.0323(16) 0.0360(14) 0.0102(13) -0.0030(13) -0.0023(12)
C9 0.054(2) 0.0353(17) 0.0494(18) 0.0076(16) -0.0109(16) -0.0085(15)
C10 0.0423(18) 0.0264(16) 0.077(2) 0.0051(14) -0.0024(18) -0.0061(16)
C11 0.047(2) 0.0338(17) 0.066(2) 0.0060(15) 0.0165(17) 0.0000(16)
C12 0.0415(17) 0.0362(16) 0.0408(15) 0.0134(14) 0.0094(13) -0.0021(13)
C13 0.068(3) 0.042(2) 0.117(4) -0.0092(19) -0.005(3) -0.008(2)

loop_
_atom_type_symbol
_atom_type_description
_atom_type_scat_dispersion_real
_atom_type_scat_dispersion_imag
_atom_type_scat_source
C C 0.0033 0.0016 'International Tables Vol C Tables 4.2.6.8 and 6.1.1.4'
H H 0.0000 0.0000 'International Tables Vol C Tables 4.2.6.8 and 6.1.1.4'
N N 0.0061 0.0033 'International Tables Vol C Tables 4.2.6.8 and 6.1.1.4'
S S 0.1246 0.1234 'International Tables Vol C Tables 4.2.6.8 and 6.1.1.4'

loop_
_geom_angle_atom_site_label_1
_geom_angle_atom_site_label_2
_geom_angle_atom_site_label_3
_geom_angle_site_symmetry_1
_geom_angle_site_symmetry_3
_geom_angle
_geom_angle_publ_flag
C2 S1 C7 . . 103.21(12) ?
C1 N1 H71 . . 114(2) ?
C1 N1 H72 . . 112(2) ?
H71 N1 H72 . . 115(3) ?
N1 C1 C6 . . 120.0(2) ?
N1 C1 C2 . . 121.4(2) ?
C6 C1 C2 . . 118.6(2) ?
C3 C2 C1 . . 119.9(2) ?
C3 C2 S1 . . 119.9(2) ?
C1 C2 S1 . . 120.00(19) ?
C4 C3 C2 . . 120.7(3) ?
C4 C3 H3 . . 119.6 ?
C2 C3 H3 . . 119.6 ?
C3 C4 C5 . . 119.4(3) ?
C3 C4 H4 . . 120.3 ?
C5 C4 H4 . . 120.3 ?
C6 C5 C4 . . 120.6(2) ?
C6 C5 H5 . . 119.7 ?
C4 C5 H5 . . 119.7 ?
C5 C6 C1 . . 120.7(2) ?
C5 C6 H6 . . 119.7 ?
C1 C6 H6 . . 119.7 ?
C12 C7 C8 . . 119.1(3) ?
C12 C7 S1 . . 122.5(2) ?
C8 C7 S1 . . 118.2(2) ?
C9 C8 C7 . . 119.9(3) ?
C9 C8 H8 . . 120.1 ?
C7 C8 H8 . . 120.1 ?
C10 C9 C8 . . 121.7(3) ?
C10 C9 H9 . . 119.2 ?
C8 C9 H9 . . 119.2 ?
C9 C10 C11 . . 117.9(3) ?
C9 C10 C13 . . 121.3(4) ?
C11 C10 C13 . . 120.8(4) ?
C10 C11 C12 . . 121.3(3) ?
C10 C11 H11 . . 119.3 ?
C12 C11 H11 . . 119.3 ?
C7 C12 C11 . . 120.0(3) ?
C7 C12 H12 . . 120.0 ?
C11 C12 H12 . . 120.0 ?
C10 C13 H13A . . 109.5 ?
C10 C13 H13B . . 109.5 ?
H13A C13 H13B . . 109.5 ?
C10 C13 H13C . . 109.5 ?
H13A C13 H13C . . 109.5 ?
H13B C13 H13C . . 109.5 ?

loop_
_geom_bond_atom_site_label_1
_geom_bond_atom_site_label_2
_geom_bond_site_symmetry_2
_geom_bond_distance
_geom_bond_publ_flag
S1 C2 . 1.771(3) ?
S1 C7 . 1.780(3) ?
N1 C1 . 1.391(3) ?
N1 H71 . 0.90(3) ?
N1 H72 . 0.81(3) ?
C1 C6 . 1.396(3) ?
C1 C2 . 1.399(4) ?
C2 C3 . 1.392(3) ?
C3 C4 . 1.380(4) ?
C3 H3 . 0.9500 ?
C4 C5 . 1.382(4) ?
C4 H4 . 0.9500 ?
C5 C6 . 1.380(4) ?
C5 H5 . 0.9500 ?
C6 H6 . 0.9500 ?
C7 C12 . 1.386(4) ?
C7 C8 . 1.389(4) ?
C8 C9 . 1.383(4) ?
C8 H8 . 0.9500 ?
C9 C10 . 1.379(5) ?
C9 H9 . 0.9500 ?
C10 C11 . 1.386(5) ?
C10 C13 . 1.516(5) ?
C11 C12 . 1.386(5) ?
C11 H11 . 0.9500 ?
C12 H12 . 0.9500 ?
C13 H13A . 0.9800 ?
C13 H13B . 0.9800 ?
C13 H13C . 0.9800 ?

loop_
_geom_hbond_atom_site_label_D
_geom_hbond_atom_site_label_H
_geom_hbond_atom_site_label_A
_geom_hbond_site_symmetry_A
_geom_hbond_distance_DH
_geom_hbond_distance_HA
_geom_hbond_distance_DA
_geom_hbond_angle_DHA
N1 H71 N1 8_656 0.90(3) 2.19(4) 3.083(3) 170(3)
N1 H72 S1 . 0.81(3) 2.60(3) 3.032(3) 115(3)

loop_
_geom_torsion_atom_site_label_1
_geom_torsion_atom_site_label_2
_geom_torsion_atom_site_label_3
_geom_torsion_atom_site_label_4
_geom_torsion_site_symmetry_1
_geom_torsion_site_symmetry_2
_geom_torsion_site_symmetry_3
_geom_torsion_site_symmetry_4
_geom_torsion
_geom_torsion_publ_flag
N1 C1 C2 C3 . . . . 179.6(2) ?
C6 C1 C2 C3 . . . . 2.3(4) ?
N1 C1 C2 S1 . . . . -5.1(3) ?
C6 C1 C2 S1 . . . . 177.62(19) ?
C7 S1 C2 C3 . . . . -111.1(2) ?
C7 S1 C2 C1 . . . . 73.6(2) ?
C1 C2 C3 C4 . . . . -0.6(4) ?
S1 C2 C3 C4 . . . . -175.9(2) ?
C2 C3 C4 C5 . . . . -0.7(4) ?
C3 C4 C5 C6 . . . . 0.2(4) ?
C4 C5 C6 C1 . . . . 1.6(4) ?
N1 C1 C6 C5 . . . . 179.8(2) ?
C2 C1 C6 C5 . . . . -2.9(4) ?
C2 S1 C7 C12 . . . . 37.3(3) ?
C2 S1 C7 C8 . . . . -147.8(2) ?
C12 C7 C8 C9 . . . . 1.3(4) ?
S1 C7 C8 C9 . . . . -173.8(2) ?
C7 C8 C9 C10 . . . . -0.7(5) ?
C8 C9 C10 C11 . . . . -0.7(5) ?
C8 C9 C10 C13 . . . . 179.9(3) ?
C9 C10 C11 C12 . . . . 1.5(5) ?
C13 C10 C11 C12 . . . . -179.1(3) ?
C8 C7 C12 C11 . . . . -0.5(4) ?
S1 C7 C12 C11 . . . . 174.4(2) ?
C10 C11 C12 C7 . . . . -0.9(5) ?

loop_
_cod_related_entry_id
_cod_related_entry_database
_cod_related_entry_code
1 ChemSpider 123528
